data_7061317
loop_
_publ_author_name
'Yadav, Priyanka'
'Verma, Abhineet'
'Sharma, Vishal Prasad'
'Singh, Rashmi'
'Yadav, Tarun'
'Kumar, Ranjeet'
'Pal, Shiv'
'Gupta, Hariom'
'Saha, Satyen'
'Tewari, Ashish K.'

_publ_section_title
;
 The development of a robust folded scaffold as a fluorescent material
 using butylidine-linked pyridazinone-based systems via aromatic
 \p&#x22EF;\p stacking interactions
;
_journal_issue 12
_journal_name_full 'New Journal of Chemistry'
_journal_page_first 5830
_journal_page_last 5838
_journal_paper_doi 10.1039/D2NJ00083K
_journal_volume 46
_journal_year 2022
_chemical_formula_moiety 'C38 H26 N6 O2'
_chemical_formula_sum 'C38 H26 N6 O2'
_chemical_formula_weight 598.65
_space_group_crystal_system triclinic
_space_group_IT_number 2
_space_group_name_Hall '-P 1'
_space_group_name_H-M_alt 'P -1'
_atom_sites_solution_hydrogens geom
_audit_creation_method SHELXL-2018/1
_audit_update_record
;
2020-03-19 deposited with the CCDC.	2022-02-21 downloaded from the CCDC.
;
_cell_angle_alpha 78.388(4)
_cell_angle_beta 66.796(3)
_cell_angle_gamma 69.702(3)
_cell_formula_units_Z 2
_cell_length_a 11.6727(17)
_cell_length_b 11.7539(16)
_cell_length_c 13.2143(18)
_cell_measurement_reflns_used 9455
_cell_measurement_temperature 296(2)
_cell_measurement_theta_max 26.66
_cell_measurement_theta_min 2.28
_cell_volume 1558.5(4)
_computing_cell_refinement 'Bruker SAINT'
_computing_data_collection 'Bruker APEX2'
_computing_data_reduction 'Bruker SAINT'
_computing_molecular_graphics 'Bruker SHELXTL'
_computing_publication_material 'Bruker SHELXTL'
_computing_structure_refinement 'SHELXL-2018/1 (Sheldrick, 2018)'
_computing_structure_solution 'SHELXT 2014/5 (Sheldrick, 2014)'
_diffrn_ambient_temperature 296(2)
_diffrn_measured_fraction_theta_full 0.999
_diffrn_measured_fraction_theta_max 0.999
_diffrn_measurement_device_type 'Bruker APEX-II CCD'
_diffrn_measurement_method '\f and \w scans'
_diffrn_radiation_type MoK\a
_diffrn_radiation_wavelength 0.71073
_diffrn_reflns_av_R_equivalents 0.0588
_diffrn_reflns_av_unetI/netI 0.0486
_diffrn_reflns_Laue_measured_fraction_full 0.999
_diffrn_reflns_Laue_measured_fraction_max 0.999
_diffrn_reflns_limit_h_max 14
_diffrn_reflns_limit_h_min -14
_diffrn_reflns_limit_k_max 14
_diffrn_reflns_limit_k_min -14
_diffrn_reflns_limit_l_max 15
_diffrn_reflns_limit_l_min -15
_diffrn_reflns_number 33833
_diffrn_reflns_point_group_measured_fraction_full 0.999
_diffrn_reflns_point_group_measured_fraction_max 0.999
_diffrn_reflns_theta_full 25.242
_diffrn_reflns_theta_max 25.246
_diffrn_reflns_theta_min 2.279
_exptl_absorpt_coefficient_mu 0.082
_exptl_absorpt_correction_type multi-scan
_exptl_absorpt_process_details
;
SADABS 2016/2: Krause, L., Herbst-Irmer, R.,Sheldrick G.M. & Stalke D., J. Apples. Cryst. 48 (2015) 3-10
;
_exptl_crystal_colour 'PALE - YELLOW'
_exptl_crystal_density_diffrn 1.276
_exptl_crystal_description BLOCK
_exptl_crystal_F_000 624
_exptl_crystal_size_max 0.2
_exptl_crystal_size_mid 0.1
_exptl_crystal_size_min 0.1
_exptl_transmission_factor_max 0.7457
_exptl_transmission_factor_min 0.7090
_refine_diff_density_max 0.186
_refine_diff_density_min -0.195
_refine_diff_density_rms 0.040
_refine_ls_extinction_method none
_refine_ls_goodness_of_fit_ref 1.045
_refine_ls_hydrogen_treatment constr
_refine_ls_matrix_type full
_refine_ls_number_parameters 415
_refine_ls_number_reflns 5622
_refine_ls_number_restraints 0
_refine_ls_restrained_S_all 1.045
_refine_ls_R_factor_all 0.0895
_refine_ls_R_factor_gt 0.0510
_refine_ls_shift/su_max 0.000
_refine_ls_shift/su_mean 0.000
_refine_ls_structure_factor_coef Fsqd
_refine_ls_weighting_details 'w=1/[\s^2^(Fo^2^)+(0.0499P)^2^+0.3096P] where P=(Fo^2^+2Fc^2^)/3'
_refine_ls_weighting_scheme calc
_refine_ls_wR_factor_gt 0.1032
_refine_ls_wR_factor_ref 0.1128
_reflns_Friedel_coverage 0.000
_reflns_number_gt 3840
_reflns_number_total 5622
_reflns_threshold_expression 'I > 2\s(I)'
_cod_data_source_file d2nj00083k2.cif
_cod_data_source_block shelx
_cod_depositor_comments
;
The following automatic conversions were performed:

data item '_exptl_absorpt_correction_type' value 'MULTI-SCAN' was
changed to 'multi-scan' in accordance with the
/home/data/users/saulius/crontab/automatic-downloads/rss-feeds/RSC/lib/dictionaries/cif_core.dic
dictionary named 'cif_core.dic' version 2.4.2 last updated on
2011-04-26.

Automatic conversion script
Id: cif_fix_values 7556 2019-12-06 15:28:31Z antanas 

 Adding full bibliography for 7061317--7061318.cif.
;
_cod_database_code 7061317
_shelx_shelxl_version_number 2018/1
_shelx_space_group_comment
;
The symmetry employed for this shelxl refinement is uniquely defined
by the following loop, which should always be used as a source of
symmetry information in preference to the above space-group names.
They are only intended as comments.
;

loop_
_space_group_symop_operation_xyz
'x, y, z'
'-x, -y, -z'

loop_
_atom_site_label
_atom_site_type_symbol
_atom_site_fract_x
_atom_site_fract_y
_atom_site_fract_z
_atom_site_U_iso_or_equiv
_atom_site_adp_type
_atom_site_occupancy
_atom_site_site_symmetry_order
_atom_site_calc_flag
_atom_site_refinement_flags_posn
_atom_site_refinement_flags_adp
_atom_site_refinement_flags_occupancy
_atom_site_disorder_assembly
_atom_site_disorder_group
C6 C 0.17853(18) 0.27789(17) 0.48879(15) 0.0268(5) Uani 1 1 d . . . . .
C4 C 0.14972(18) 0.48801(18) 0.40400(16) 0.0280(5) Uani 1 1 d . . . . .
C14 C 0.15974(19) 0.15649(17) 0.50375(16) 0.0275(5) Uani 1 1 d . . . . .
C25 C 0.31100(18) 0.70795(16) 0.13475(15) 0.0265(5) Uani 1 1 d . . . . .
C22 C 0.39170(19) 0.46330(18) 0.20706(16) 0.0309(5) Uani 1 1 d . . . . .
C26 C 0.2631(2) 0.84170(17) 0.11187(15) 0.0283(5) Uani 1 1 d . . . . .
C5 C 0.14050(18) 0.36609(17) 0.41506(15) 0.0271(5) Uani 1 1 d . . . . .
C32 C 0.25223(19) 0.65223(17) -0.01300(16) 0.0296(5) Uani 1 1 d . . . . .
C24 C 0.30233(18) 0.61853(17) 0.07931(15) 0.0281(5) Uani 1 1 d . . . . .
C7 C 0.23592(19) 0.30819(17) 0.55449(15) 0.0282(5) Uani 1 1 d . . . . .
C15 C 0.08210(19) 0.11727(17) 0.60540(16) 0.0316(5) Uani 1 1 d . . . . .
H15 H 0.040994 0.167738 0.663387 0.038 Uiso 1 1 calc R U . . .
C2 C 0.3724(2) 0.60935(16) 0.42706(16) 0.0298(5) Uani 1 1 d . . . . .
C20 C 0.0851(2) 0.34708(18) 0.34256(17) 0.0325(5) Uani 1 1 d . . . . .
C33 C 0.30143(19) 0.72807(17) -0.10290(16) 0.0324(5) Uani 1 1 d . . . . .
H33 H 0.363622 0.761262 -0.104029 0.039 Uiso 1 1 calc R U . . .
C23 C 0.34594(19) 0.49956(17) 0.11499(16) 0.0298(5) Uani 1 1 d . . . . .
C21 C 0.4610(2) 0.53618(18) 0.33041(16) 0.0343(5) Uani 1 1 d . . . . .
H21B H 0.542978 0.555629 0.299846 0.041 Uiso 1 1 calc R U . . .
H21A H 0.479489 0.450502 0.355335 0.041 Uiso 1 1 calc R U . . .
C31 C 0.1440(2) 0.89775(18) 0.09864(16) 0.0351(5) Uani 1 1 d . . . . .
H31 H 0.093871 0.850997 0.098845 0.042 Uiso 1 1 calc R U . . .
C19 C 0.2212(2) 0.08065(18) 0.41734(17) 0.0349(5) Uani 1 1 d . . . . .
H19 H 0.272165 0.106899 0.348492 0.042 Uiso 1 1 calc R U . . .
C8 C 0.2875(2) 0.22162(18) 0.63651(16) 0.0336(5) Uani 1 1 d . . . . .
C27 C 0.3371(2) 0.91294(18) 0.11069(16) 0.0350(5) Uani 1 1 d . . . . .
H27 H 0.417946 0.876149 0.118574 0.042 Uiso 1 1 calc R U . . .
C3 C 0.23059(19) 0.61856(17) 0.46849(17) 0.0338(5) Uani 1 1 d . . . . .
H3A H 0.189531 0.647498 0.541952 0.041 Uiso 1 1 calc R U . . .
H3B H 0.189810 0.678163 0.420852 0.041 Uiso 1 1 calc R U . . .
C38 C 0.3514(2) 0.40024(19) 0.06331(17) 0.0373(5) Uani 1 1 d . . . . .
C37 C 0.1581(2) 0.60509(18) -0.01211(18) 0.0390(5) Uani 1 1 d . . . . .
H37 H 0.123469 0.555161 0.048164 0.047 Uiso 1 1 calc R U . . .
C1 C 0.4172(2) 0.66453(18) 0.47397(18) 0.0399(5) Uani 1 1 d . . . . .
H1B H 0.505593 0.658305 0.446928 0.048 Uiso 1 1 calc R U . . .
H1A H 0.360504 0.709765 0.534179 0.048 Uiso 1 1 calc R U . . .
C13 C 0.3607(2) 0.10197(19) 0.61568(18) 0.0382(5) Uani 1 1 d . . . . .
H13 H 0.375389 0.072754 0.549893 0.046 Uiso 1 1 calc R U . . .
C16 C 0.0657(2) 0.00395(18) 0.62077(18) 0.0402(6) Uani 1 1 d . . . . .
H16 H 0.012428 -0.021808 0.688672 0.048 Uiso 1 1 calc R U . . .
C30 C 0.0988(2) 1.02355(19) 0.08504(17) 0.0437(6) Uani 1 1 d . . . . .
H30 H 0.018873 1.061061 0.075597 0.052 Uiso 1 1 calc R U . . .
C34 C 0.2580(2) 0.75426(19) -0.19072(17) 0.0391(5) Uani 1 1 d . . . . .
H34 H 0.291321 0.804941 -0.250902 0.047 Uiso 1 1 calc R U . . .
C29 C 0.1726(3) 1.0929(2) 0.08553(17) 0.0463(6) Uani 1 1 d . . . . .
H29 H 0.141760 1.177292 0.077439 0.056 Uiso 1 1 calc R U . . .
C35 C 0.1660(2) 0.7059(2) -0.18967(19) 0.0448(6) Uani 1 1 d . . . . .
H35 H 0.137809 0.723188 -0.249331 0.054 Uiso 1 1 calc R U . . .
C18 C 0.2060(2) -0.03384(19) 0.43442(19) 0.0436(6) Uani 1 1 d . . . . .
H18 H 0.248455 -0.085739 0.377487 0.052 Uiso 1 1 calc R U . . .
C28 C 0.2909(2) 1.03796(19) 0.09787(17) 0.0437(6) Uani 1 1 d . . . . .
H28 H 0.340593 1.085169 0.097615 0.052 Uiso 1 1 calc R U . . .
C36 C 0.1157(2) 0.6320(2) -0.1004(2) 0.0459(6) Uani 1 1 d . . . . .
H36 H 0.052702 0.600027 -0.099384 0.055 Uiso 1 1 calc R U . . .
C17 C 0.1282(2) -0.07109(19) 0.5355(2) 0.0461(6) Uani 1 1 d . . . . .
H17 H 0.117699 -0.148057 0.546343 0.055 Uiso 1 1 calc R U . . .
C9 C 0.2679(3) 0.2634(2) 0.73477(18) 0.0492(6) Uani 1 1 d . . . . .
H9 H 0.219236 0.343403 0.750269 0.059 Uiso 1 1 calc R U . . .
C12 C 0.4120(2) 0.0257(2) 0.69145(19) 0.0482(6) Uani 1 1 d . . . . .
H12 H 0.460705 -0.054524 0.676731 0.058 Uiso 1 1 calc R U . . .
C11 C 0.3912(3) 0.0682(3) 0.7885(2) 0.0597(7) Uani 1 1 d . . . . .
H11 H 0.425169 0.016753 0.839824 0.072 Uiso 1 1 calc R U . . .
C10 C 0.3203(3) 0.1864(3) 0.8095(2) 0.0640(8) Uani 1 1 d . . . . .
H10 H 0.307349 0.215271 0.874976 0.077 Uiso 1 1 calc R U . . .
O1 O 0.11117(13) 0.57142(12) 0.34184(11) 0.0355(4) Uani 1 1 d . . . . .
O2 O 0.41568(13) 0.35914(12) 0.25039(12) 0.0382(4) Uani 1 1 d . . . . .
N4 N 0.40594(15) 0.55796(14) 0.24321(13) 0.0288(4) Uani 1 1 d . . . . .
N2 N 0.25029(16) 0.41605(15) 0.54420(13) 0.0303(4) Uani 1 1 d . . . . .
N6 N 0.36402(15) 0.67616(14) 0.21058(13) 0.0297(4) Uani 1 1 d . . . . .
N1 N 0.20695(15) 0.50261(14) 0.47269(13) 0.0294(4) Uani 1 1 d . . . . .
N3 N 0.04150(19) 0.33473(18) 0.28330(17) 0.0509(5) Uani 1 1 d . . . . .
N7 N 0.3604(2) 0.31903(17) 0.02228(16) 0.0541(6) Uani 1 1 d . . . . .

loop_
_atom_site_aniso_label
_atom_site_aniso_U_11
_atom_site_aniso_U_22
_atom_site_aniso_U_33
_atom_site_aniso_U_23
_atom_site_aniso_U_13
_atom_site_aniso_U_12
C6 0.0229(11) 0.0336(11) 0.0226(11) -0.0083(9) -0.0014(9) -0.0111(9)
C4 0.0200(11) 0.0326(12) 0.0281(11) -0.0062(9) -0.0034(9) -0.0077(9)
C14 0.0291(11) 0.0296(11) 0.0289(11) -0.0046(9) -0.0135(10) -0.0097(9)
C25 0.0261(11) 0.0280(11) 0.0259(11) -0.0047(8) -0.0079(9) -0.0088(9)
C22 0.0230(11) 0.0261(12) 0.0351(12) -0.0063(9) -0.0019(10) -0.0045(9)
C26 0.0361(12) 0.0268(11) 0.0216(11) -0.0052(8) -0.0094(9) -0.0081(9)
C5 0.0219(11) 0.0357(12) 0.0255(11) -0.0083(9) -0.0053(9) -0.0110(9)
C32 0.0288(12) 0.0277(11) 0.0341(12) -0.0124(9) -0.0093(10) -0.0069(9)
C24 0.0234(11) 0.0313(11) 0.0274(11) -0.0082(9) -0.0014(9) -0.0110(9)
C7 0.0289(11) 0.0331(12) 0.0234(11) -0.0058(9) -0.0043(9) -0.0139(9)
C15 0.0360(12) 0.0339(12) 0.0291(12) -0.0054(9) -0.0110(10) -0.0141(10)
C2 0.0366(12) 0.0218(10) 0.0354(12) 0.0044(9) -0.0192(10) -0.0097(9)
C20 0.0287(12) 0.0369(12) 0.0336(12) -0.0034(9) -0.0093(10) -0.0134(10)
C33 0.0292(12) 0.0362(12) 0.0325(12) -0.0132(9) -0.0058(10) -0.0106(10)
C23 0.0274(11) 0.0285(11) 0.0319(12) -0.0098(9) -0.0037(9) -0.0100(9)
C21 0.0308(12) 0.0339(12) 0.0400(13) 0.0019(10) -0.0176(10) -0.0085(10)
C31 0.0401(13) 0.0315(12) 0.0321(12) -0.0117(9) -0.0109(10) -0.0059(10)
C19 0.0352(12) 0.0408(13) 0.0305(12) -0.0087(9) -0.0120(10) -0.0096(10)
C8 0.0435(13) 0.0395(13) 0.0288(12) 0.0016(9) -0.0135(10) -0.0265(11)
C27 0.0470(14) 0.0304(12) 0.0305(12) -0.0021(9) -0.0144(10) -0.0141(10)
C3 0.0373(13) 0.0272(11) 0.0391(13) -0.0090(9) -0.0118(10) -0.0103(9)
C38 0.0405(14) 0.0312(12) 0.0371(13) -0.0074(10) -0.0068(11) -0.0124(10)
C37 0.0399(13) 0.0377(13) 0.0447(14) -0.0057(10) -0.0149(11) -0.0162(11)
C1 0.0426(14) 0.0360(12) 0.0496(14) 0.0013(10) -0.0273(12) -0.0112(11)
C13 0.0385(13) 0.0470(14) 0.0366(13) 0.0018(10) -0.0179(11) -0.0190(11)
C16 0.0510(15) 0.0352(12) 0.0386(13) 0.0046(10) -0.0175(11) -0.0201(11)
C30 0.0497(15) 0.0373(14) 0.0352(13) -0.0098(10) -0.0167(11) 0.0033(11)
C34 0.0417(14) 0.0444(13) 0.0312(12) -0.0101(10) -0.0101(11) -0.0121(11)
C29 0.0674(18) 0.0271(12) 0.0359(13) -0.0023(10) -0.0154(13) -0.0072(12)
C35 0.0517(15) 0.0463(14) 0.0454(15) -0.0138(12) -0.0257(12) -0.0097(12)
C18 0.0534(15) 0.0332(13) 0.0487(15) -0.0164(11) -0.0232(13) -0.0047(11)
C28 0.0633(17) 0.0329(13) 0.0390(13) -0.0018(10) -0.0162(12) -0.0218(12)
C36 0.0460(15) 0.0429(14) 0.0654(17) -0.0115(12) -0.0304(13) -0.0162(11)
C17 0.0642(17) 0.0278(12) 0.0544(16) -0.0007(11) -0.0286(14) -0.0156(12)
C9 0.0777(18) 0.0538(15) 0.0302(13) 0.0012(11) -0.0192(13) -0.0385(14)
C12 0.0473(15) 0.0558(15) 0.0508(15) 0.0100(12) -0.0259(13) -0.0242(12)
C11 0.084(2) 0.0686(19) 0.0497(16) 0.0251(14) -0.0427(15) -0.0445(16)
C10 0.109(2) 0.076(2) 0.0347(15) 0.0093(13) -0.0371(16) -0.0542(18)
O1 0.0324(8) 0.0351(8) 0.0396(9) -0.0019(7) -0.0155(7) -0.0080(7)
O2 0.0357(9) 0.0257(8) 0.0448(9) -0.0031(7) -0.0087(7) -0.0053(6)
N4 0.0272(9) 0.0250(9) 0.0320(10) -0.0025(7) -0.0084(8) -0.0071(7)
N2 0.0344(10) 0.0345(10) 0.0254(9) -0.0046(8) -0.0089(8) -0.0147(8)
N6 0.0313(10) 0.0255(9) 0.0316(10) -0.0023(7) -0.0103(8) -0.0086(7)
N1 0.0314(10) 0.0289(9) 0.0306(10) -0.0061(7) -0.0098(8) -0.0115(8)
N3 0.0512(13) 0.0621(14) 0.0559(13) -0.0066(10) -0.0303(11) -0.0220(10)
N7 0.0691(15) 0.0390(11) 0.0564(13) -0.0165(10) -0.0149(11) -0.0200(10)

loop_
_atom_type_symbol
_atom_type_description
_atom_type_scat_dispersion_real
_atom_type_scat_dispersion_imag
_atom_type_scat_source
C C 0.0033 0.0016 'International Tables Vol C Tables 4.2.6.8 and 6.1.1.4'
H H 0.0000 0.0000 'International Tables Vol C Tables 4.2.6.8 and 6.1.1.4'
N N 0.0061 0.0033 'International Tables Vol C Tables 4.2.6.8 and 6.1.1.4'
O O 0.0106 0.0060 'International Tables Vol C Tables 4.2.6.8 and 6.1.1.4'

loop_
_geom_angle_atom_site_label_1
_geom_angle_atom_site_label_2
_geom_angle_atom_site_label_3
_geom_angle
_geom_angle_site_symmetry_1
_geom_angle_site_symmetry_3
_geom_angle_publ_flag
C5 C6 C7 116.97(17) . . ?
C5 C6 C14 121.99(17) . . ?
C7 C6 C14 121.03(17) . . ?
O1 C4 N1 122.19(17) . . ?
O1 C4 C5 124.91(18) . . ?
N1 C4 C5 112.89(17) . . ?
C15 C14 C19 119.72(18) . . ?
C15 C14 C6 119.65(16) . . ?
C19 C14 C6 120.62(17) . . ?
N6 C25 C24 121.67(17) . . ?
N6 C25 C26 113.76(16) . . ?
C24 C25 C26 124.56(17) . . ?
O2 C22 N4 122.25(19) . . ?
O2 C22 C23 124.43(18) . . ?
N4 C22 C23 113.32(17) . . ?
C31 C26 C27 119.16(18) . . ?
C31 C26 C25 122.06(18) . . ?
C27 C26 C25 118.65(18) . . ?
C6 C5 C20 122.69(17) . . ?
C6 C5 C4 123.08(17) . . ?
C20 C5 C4 114.22(17) . . ?
C37 C32 C33 119.14(19) . . ?
C37 C32 C24 120.17(18) . . ?
C33 C32 C24 120.66(17) . . ?
C23 C24 C25 116.34(18) . . ?
C23 C24 C32 121.11(17) . . ?
C25 C24 C32 122.54(17) . . ?
N2 C7 C6 121.80(18) . . ?
N2 C7 C8 113.81(16) . . ?
C6 C7 C8 124.37(17) . . ?
C16 C15 C14 120.16(19) . . ?
C16 C15 H15 119.9 . . ?
C14 C15 H15 119.9 . . ?
C1 C2 C21 121.21(19) . . ?
C1 C2 C3 121.06(19) . . ?
C21 C2 C3 117.73(17) . . ?
N3 C20 C5 178.2(2) . . ?
C34 C33 C32 120.00(19) . . ?
C34 C33 H33 120.0 . . ?
C32 C33 H33 120.0 . . ?
C24 C23 C38 122.71(19) . . ?
C24 C23 C22 122.70(17) . . ?
C38 C23 C22 114.59(17) . . ?
N4 C21 C2 113.06(16) . . ?
N4 C21 H21B 109.0 . . ?
C2 C21 H21B 109.0 . . ?
N4 C21 H21A 109.0 . . ?
C2 C21 H21A 109.0 . . ?
H21B C21 H21A 107.8 . . ?
C26 C31 C30 120.2(2) . . ?
C26 C31 H31 119.9 . . ?
C30 C31 H31 119.9 . . ?
C18 C19 C14 119.6(2) . . ?
C18 C19 H19 120.2 . . ?
C14 C19 H19 120.2 . . ?
C13 C8 C9 118.5(2) . . ?
C13 C8 C7 122.24(18) . . ?
C9 C8 C7 119.12(19) . . ?
C28 C27 C26 120.2(2) . . ?
C28 C27 H27 119.9 . . ?
C26 C27 H27 119.9 . . ?
N1 C3 C2 113.26(15) . . ?
N1 C3 H3A 108.9 . . ?
C2 C3 H3A 108.9 . . ?
N1 C3 H3B 108.9 . . ?
C2 C3 H3B 108.9 . . ?
H3A C3 H3B 107.7 . . ?
N7 C38 C23 177.4(2) . . ?
C36 C37 C32 120.2(2) . . ?
C36 C37 H37 119.9 . . ?
C32 C37 H37 119.9 . . ?
C2 C1 H1B 120.0 . . ?
C2 C1 H1A 120.0 . . ?
H1B C1 H1A 120.0 . . ?
C12 C13 C8 120.7(2) . . ?
C12 C13 H13 119.6 . . ?
C8 C13 H13 119.6 . . ?
C17 C16 C15 119.8(2) . . ?
C17 C16 H16 120.1 . . ?
C15 C16 H16 120.1 . . ?
C29 C30 C31 119.9(2) . . ?
C29 C30 H30 120.0 . . ?
C31 C30 H30 120.0 . . ?
C35 C34 C33 120.4(2) . . ?
C35 C34 H34 119.8 . . ?
C33 C34 H34 119.8 . . ?
C28 C29 C30 120.2(2) . . ?
C28 C29 H29 119.9 . . ?
C30 C29 H29 119.9 . . ?
C34 C35 C36 119.9(2) . . ?
C34 C35 H35 120.1 . . ?
C36 C35 H35 120.1 . . ?
C17 C18 C19 120.0(2) . . ?
C17 C18 H18 120.0 . . ?
C19 C18 H18 120.0 . . ?
C29 C28 C27 120.4(2) . . ?
C29 C28 H28 119.8 . . ?
C27 C28 H28 119.8 . . ?
C35 C36 C37 120.3(2) . . ?
C35 C36 H36 119.8 . . ?
C37 C36 H36 119.8 . . ?
C18 C17 C16 120.8(2) . . ?
C18 C17 H17 119.6 . . ?
C16 C17 H17 119.6 . . ?
C10 C9 C8 120.2(2) . . ?
C10 C9 H9 119.9 . . ?
C8 C9 H9 119.9 . . ?
C11 C12 C13 120.0(2) . . ?
C11 C12 H12 120.0 . . ?
C13 C12 H12 120.0 . . ?
C10 C11 C12 119.9(2) . . ?
C10 C11 H11 120.1 . . ?
C12 C11 H11 120.1 . . ?
C11 C10 C9 120.7(2) . . ?
C11 C10 H10 119.7 . . ?
C9 C10 H10 119.7 . . ?
N6 N4 C22 125.13(16) . . ?
N6 N4 C21 113.91(15) . . ?
C22 N4 C21 120.78(16) . . ?
C7 N2 N1 119.39(16) . . ?
C25 N6 N4 120.01(16) . . ?
N2 N1 C4 125.78(15) . . ?
N2 N1 C3 113.71(15) . . ?
C4 N1 C3 120.46(16) . . ?

loop_
_geom_bond_atom_site_label_1
_geom_bond_atom_site_label_2
_geom_bond_distance
_geom_bond_site_symmetry_2
_geom_bond_publ_flag
C6 C5 1.355(3) . ?
C6 C7 1.441(3) . ?
C6 C14 1.481(3) . ?
C4 O1 1.225(2) . ?
C4 N1 1.386(2) . ?
C4 C5 1.448(3) . ?
C14 C15 1.385(3) . ?
C14 C19 1.391(3) . ?
C25 N6 1.305(2) . ?
C25 C24 1.447(3) . ?
C25 C26 1.486(3) . ?
C22 O2 1.229(2) . ?
C22 N4 1.378(2) . ?
C22 C23 1.447(3) . ?
C26 C31 1.381(3) . ?
C26 C27 1.391(3) . ?
C5 C20 1.436(3) . ?
C32 C37 1.387(3) . ?
C32 C33 1.388(3) . ?
C32 C24 1.481(3) . ?
C24 C23 1.366(3) . ?
C7 N2 1.309(2) . ?
C7 C8 1.489(3) . ?
C15 C16 1.375(3) . ?
C15 H15 0.9300 . ?
C2 C1 1.316(3) . ?
C2 C21 1.492(3) . ?
C2 C3 1.496(3) . ?
C20 N3 1.142(2) . ?
C33 C34 1.382(3) . ?
C33 H33 0.9300 . ?
C23 C38 1.438(3) . ?
C21 N4 1.469(2) . ?
C21 H21B 0.9700 . ?
C21 H21A 0.9700 . ?
C31 C30 1.387(3) . ?
C31 H31 0.9300 . ?
C19 C18 1.380(3) . ?
C19 H19 0.9300 . ?
C8 C13 1.386(3) . ?
C8 C9 1.387(3) . ?
C27 C28 1.379(3) . ?
C27 H27 0.9300 . ?
C3 N1 1.468(2) . ?
C3 H3A 0.9700 . ?
C3 H3B 0.9700 . ?
C38 N7 1.144(2) . ?
C37 C36 1.379(3) . ?
C37 H37 0.9300 . ?
C1 H1B 0.9300 . ?
C1 H1A 0.9300 . ?
C13 C12 1.380(3) . ?
C13 H13 0.9300 . ?
C16 C17 1.373(3) . ?
C16 H16 0.9300 . ?
C30 C29 1.378(3) . ?
C30 H30 0.9300 . ?
C34 C35 1.373(3) . ?
C34 H34 0.9300 . ?
C29 C28 1.367(3) . ?
C29 H29 0.9300 . ?
C35 C36 1.374(3) . ?
C35 H35 0.9300 . ?
C18 C17 1.373(3) . ?
C18 H18 0.9300 . ?
C28 H28 0.9300 . ?
C36 H36 0.9300 . ?
C17 H17 0.9300 . ?
C9 C10 1.379(3) . ?
C9 H9 0.9300 . ?
C12 C11 1.371(3) . ?
C12 H12 0.9300 . ?
C11 C10 1.367(4) . ?
C11 H11 0.9300 . ?
C10 H10 0.9300 . ?
N4 N6 1.345(2) . ?
N2 N1 1.348(2) . ?
